data_4061282
loop_
_publ_author_name
'Shin, Richard Y. C.'
'Tan, Geok Kheng'
'Koh, Lip Lin'
'Goh, Lai Yoong'

_publ_section_title
;
Syntheses and Single Crystal X-Ray Diffraction Studies of Acyclic
and Macrocyclic Aza-dithiolate (NS~2~) Complexes of (Arene)ruthenium(II).
Base-Promoted Formation of Tethered Arene and Thiolate-alkylation
Derivatives.
;
_journal_issue 26
_journal_name_full Organometallics
_journal_page_first 6293
_journal_page_last 6298
_journal_paper_doi 10.1021/om049445c
_journal_volume 23
_journal_year 2004
_chemical_formula_sum 'C19 H34 F12 N2 O2 P2 Ru S2'
_chemical_formula_weight 777.61
_space_group_IT_number 33
_symmetry_cell_setting orthorhombic
_symmetry_space_group_name_Hall 'P 2c -2n'
_symmetry_space_group_name_H-M 'P n a 21'
_cell_angle_alpha 90.00
_cell_angle_beta 90.00
_cell_angle_gamma 90.00
_cell_formula_units_Z 4
_cell_length_a 17.7539(11)
_cell_length_b 11.8517(8)
_cell_length_c 13.7702(9)
_cell_measurement_temperature 223(2)
_cell_volume 2897.4(3)
_diffrn_ambient_temperature 223(2)
_exptl_crystal_density_diffrn 1.783
_cod_depositor_comments
;
The following automatic conversions were performed:
'_symmetry_cell_setting' value 'Orthorhombic' changed to 'orthorhombic'
according to '/home/saulius/struct/CIF-dictionaries/cif_core.dic'
dictionary named 'cif_core.dic' version 2.4.1 from 2010-06-29.

Automatic conversion script
Id: cif_fix_enum 1527 2010-12-29 10:47:43Z saulius 
;
_cod_database_code 4061282

loop_
_symmetry_equiv_pos_as_xyz
'x, y, z'
'-x, -y, z+1/2'
'x+1/2, -y+1/2, z'
'-x+1/2, y+1/2, z+1/2'

loop_
_atom_site_label
_atom_site_type_symbol
_atom_site_fract_x
_atom_site_fract_y
_atom_site_fract_z
_atom_site_U_iso_or_equiv
_atom_site_adp_type
_atom_site_occupancy
_atom_site_symmetry_multiplicity
_atom_site_calc_flag
_atom_site_refinement_flags
_atom_site_disorder_assembly
_atom_site_disorder_group
Ru1 Ru 0.19161(2) 0.12815(3) 0.84618(6) 0.02855(15) Uani 1 1 d . . .
S1 S 0.18584(10) 0.04822(16) 0.69200(15) 0.0412(4) Uani 1 1 d . . .
S2 S 0.07131(9) 0.19679(16) 0.81834(15) 0.0428(4) Uani 1 1 d . . .
N1 N 0.2256(4) 0.2756(5) 0.7661(5) 0.0391(13) Uani 1 1 d . . .
H1 H 0.249(4) 0.307(6) 0.803(6) 0.024(18) Uiso 1 1 d . . .
C1 C 0.2218(5) 0.1611(8) 0.6143(7) 0.054(2) Uani 1 1 d . . .
H1A H 0.2536 0.1293 0.5629 0.065 Uiso 1 1 calc R . .
H1B H 0.1798 0.2014 0.5838 0.065 Uiso 1 1 calc R . .
C2 C 0.2680(5) 0.2424(8) 0.6775(6) 0.0515(19) Uani 1 1 d . . .
H2A H 0.3153 0.2060 0.6964 0.062 Uiso 1 1 calc R . .
H2B H 0.2803 0.3100 0.6397 0.062 Uiso 1 1 calc R . .
C3 C 0.1646(6) 0.3578(7) 0.7401(9) 0.057(2) Uani 1 1 d . . .
H3A H 0.1504 0.3470 0.6720 0.069 Uiso 1 1 calc R . .
H3B H 0.1838 0.4349 0.7473 0.069 Uiso 1 1 calc R . .
C4 C 0.0960(5) 0.3434(7) 0.8032(8) 0.056(2) Uani 1 1 d . . .
H4A H 0.0535 0.3836 0.7738 0.068 Uiso 1 1 calc R . .
H4B H 0.1057 0.3769 0.8670 0.068 Uiso 1 1 calc R . .
C5 C 0.0463(5) 0.1553(8) 0.6933(7) 0.0499(18) Uani 1 1 d . . .
H5A H -0.0083 0.1438 0.6889 0.060 Uiso 1 1 calc R . .
H5B H 0.0600 0.2162 0.6484 0.060 Uiso 1 1 calc R . .
C6 C 0.0856(5) 0.0502(7) 0.6644(7) 0.0488(19) Uani 1 1 d . . .
H6A H 0.0791 0.0392 0.5944 0.059 Uiso 1 1 calc R . .
H6B H 0.0616 -0.0136 0.6974 0.059 Uiso 1 1 calc R . .
C7 C 0.2978(4) 0.1218(6) 0.9357(7) 0.0420(18) Uani 1 1 d . . .
C8 C 0.2398(5) 0.1819(7) 0.9895(6) 0.0433(17) Uani 1 1 d . . .
C9 C 0.1705(5) 0.1319(7) 1.0059(7) 0.0467(19) Uani 1 1 d . . .
C10 C 0.1562(4) 0.0187(7) 0.9698(6) 0.0445(17) Uani 1 1 d . . .
C11 C 0.2112(4) -0.0383(6) 0.9165(7) 0.0435(17) Uani 1 1 d . . .
C12 C 0.2842(4) 0.0131(6) 0.9005(6) 0.0397(16) Uani 1 1 d . . .
C13 C 0.3739(5) 0.1762(9) 0.9169(9) 0.063(3) Uani 1 1 d . . .
H13A H 0.4117 0.1407 0.9576 0.094 Uiso 1 1 calc R . .
H13B H 0.3712 0.2560 0.9319 0.094 Uiso 1 1 calc R . .
H13C H 0.3874 0.1664 0.8491 0.094 Uiso 1 1 calc R . .
C14 C 0.2558(7) 0.3014(8) 1.0272(9) 0.070(3) Uani 1 1 d . . .
H14A H 0.2117 0.3299 1.0608 0.105 Uiso 1 1 calc R . .
H14B H 0.2676 0.3505 0.9729 0.105 Uiso 1 1 calc R . .
H14C H 0.2982 0.2993 1.0716 0.105 Uiso 1 1 calc R . .
C15 C 0.1082(7) 0.1934(10) 1.0606(8) 0.076(3) Uani 1 1 d . . .
H15A H 0.1026 0.2690 1.0346 0.114 Uiso 1 1 calc R . .
H15B H 0.1211 0.1977 1.1289 0.114 Uiso 1 1 calc R . .
H15C H 0.0612 0.1526 1.0530 0.114 Uiso 1 1 calc R . .
C16 C 0.0799(5) -0.0352(10) 0.9907(11) 0.077(4) Uani 1 1 d . . .
H16A H 0.0826 -0.0772 1.0511 0.116 Uiso 1 1 calc R . .
H16B H 0.0667 -0.0859 0.9381 0.116 Uiso 1 1 calc R . .
H16C H 0.0419 0.0233 0.9963 0.116 Uiso 1 1 calc R . .
C17 C 0.1978(6) -0.1557(7) 0.8784(10) 0.071(3) Uani 1 1 d . . .
H17A H 0.1441 -0.1684 0.8717 0.107 Uiso 1 1 calc R . .
H17B H 0.2187 -0.2103 0.9234 0.107 Uiso 1 1 calc R . .
H17C H 0.2219 -0.1639 0.8156 0.107 Uiso 1 1 calc R . .
C18 C 0.3440(4) -0.0523(7) 0.8465(10) 0.061(2) Uani 1 1 d . . .
H18A H 0.3815 -0.0004 0.8213 0.092 Uiso 1 1 calc R . .
H18B H 0.3210 -0.0931 0.7931 0.092 Uiso 1 1 calc R . .
H18C H 0.3679 -0.1053 0.8904 0.092 Uiso 1 1 calc R . .
N1S N 0.0812(5) 0.6965(7) 0.7007(8) 0.065(2) Uani 1 1 d . . .
O1S O 0.1321(6) 0.6343(9) 0.6967(14) 0.131(6) Uani 1 1 d . . .
O2S O 0.0751(5) 0.7810(7) 0.6534(8) 0.092(3) Uani 1 1 d . . .
C1S C 0.0192(9) 0.6740(10) 0.7684(11) 0.092(4) Uani 1 1 d . . .
H1SA H 0.0290 0.6043 0.8032 0.138 Uiso 1 1 calc R . .
H1SB H -0.0276 0.6671 0.7325 0.138 Uiso 1 1 calc R . .
H1SC H 0.0151 0.7357 0.8144 0.138 Uiso 1 1 calc R . .
P1 P 0.13722(12) 0.04552(18) 0.3370(2) 0.0588(6) Uani 1 1 d D . .
F1 F 0.2166(4) 0.0204(8) 0.3835(7) 0.123(3) Uani 1 1 d D . .
F2 F 0.1445(6) -0.0603(9) 0.2741(10) 0.212(9) Uani 1 1 d D . .
F3 F 0.0578(3) 0.0664(6) 0.2896(6) 0.090(2) Uani 1 1 d D . .
F4 F 0.1276(7) 0.1482(8) 0.4056(11) 0.216(10) Uani 1 1 d D . .
F5 F 0.0982(5) -0.0278(9) 0.4192(8) 0.146(5) Uani 1 1 d D . .
F6 F 0.1743(6) 0.1230(13) 0.2625(10) 0.235(13) Uani 1 1 d D . .
P2 P -0.04796(13) 0.43219(17) 0.55651(18) 0.0486(5) Uani 1 1 d D . .
F7 F -0.0795(7) 0.3154(9) 0.5402(11) 0.100(2) Uiso 0.50 1 d PD A 1
F8 F 0.0354(6) 0.3935(11) 0.5533(12) 0.100(2) Uiso 0.50 1 d PD A 1
F9 F -0.0205(8) 0.5593(8) 0.5788(11) 0.100(2) Uiso 0.50 1 d PD A 1
F10 F -0.1302(6) 0.4812(11) 0.5697(12) 0.100(2) Uiso 0.50 1 d PD A 1
F11 F -0.0468(8) 0.4085(12) 0.6703(8) 0.100(2) Uiso 0.50 1 d PD A 1
F12 F -0.0452(8) 0.4642(12) 0.4488(9) 0.100(2) Uiso 0.50 1 d PD A 1
F7A F -0.1117(8) 0.3735(13) 0.5002(13) 0.111(2) Uiso 0.50 1 d PD A 2
F8A F 0.0097(9) 0.3389(11) 0.5141(12) 0.111(2) Uiso 0.50 1 d PD A 2
F9A F 0.0211(7) 0.4794(12) 0.6135(11) 0.111(2) Uiso 0.50 1 d PD A 2
F10A F -0.1051(8) 0.5127(12) 0.6039(14) 0.111(2) Uiso 0.50 1 d PD A 2
F11A F -0.0617(9) 0.3499(12) 0.6468(11) 0.111(2) Uiso 0.50 1 d PD A 2
F12A F -0.0262(10) 0.5065(12) 0.4673(11) 0.111(2) Uiso 0.50 1 d PD A 2

loop_
_atom_site_aniso_label
_atom_site_aniso_U_11
_atom_site_aniso_U_22
_atom_site_aniso_U_33
_atom_site_aniso_U_23
_atom_site_aniso_U_13
_atom_site_aniso_U_12
Ru1 0.0282(2) 0.0294(2) 0.0280(2) 0.0006(2) -0.0010(2) 0.00430(15)
S1 0.0475(10) 0.0394(9) 0.0365(10) -0.0075(8) -0.0023(8) 0.0072(7)
S2 0.0333(7) 0.0541(9) 0.0409(10) 0.0006(8) -0.0026(7) 0.0123(7)
N1 0.044(3) 0.035(3) 0.038(3) 0.004(3) -0.007(3) -0.005(2)
C1 0.059(5) 0.069(5) 0.035(4) -0.002(4) 0.007(4) 0.001(4)
C2 0.053(4) 0.065(5) 0.037(4) 0.010(4) 0.002(3) -0.014(4)
C3 0.071(6) 0.038(4) 0.063(6) 0.013(4) -0.016(5) 0.001(4)
C4 0.064(5) 0.046(4) 0.059(5) 0.000(4) -0.009(4) 0.029(4)
C5 0.042(4) 0.064(4) 0.043(5) -0.004(4) -0.017(4) 0.002(3)
C6 0.055(4) 0.045(4) 0.047(5) 0.003(4) -0.013(4) -0.009(3)
C7 0.036(3) 0.044(4) 0.046(5) 0.002(3) -0.009(3) 0.004(3)
C8 0.056(4) 0.045(4) 0.029(4) -0.002(3) -0.007(3) 0.012(3)
C9 0.044(4) 0.060(5) 0.036(4) 0.007(4) -0.003(3) 0.016(3)
C10 0.040(4) 0.051(4) 0.041(4) 0.018(4) 0.002(3) 0.003(3)
C11 0.041(3) 0.036(3) 0.053(5) 0.010(3) -0.004(3) 0.004(3)
C12 0.033(3) 0.045(4) 0.042(4) 0.005(3) -0.003(3) 0.011(3)
C13 0.040(4) 0.070(6) 0.079(7) -0.002(6) -0.016(4) -0.007(4)
C14 0.094(7) 0.056(5) 0.059(6) -0.015(5) -0.024(6) 0.012(5)
C15 0.092(7) 0.096(8) 0.040(5) 0.004(6) 0.022(5) 0.031(6)
C16 0.046(5) 0.092(7) 0.093(9) 0.039(7) 0.016(5) -0.007(5)
C17 0.094(7) 0.033(4) 0.087(9) 0.011(5) -0.017(6) -0.011(4)
C18 0.048(4) 0.057(4) 0.078(6) -0.013(6) 0.012(5) 0.023(3)
N1S 0.071(5) 0.046(4) 0.079(6) -0.009(4) 0.000(5) -0.003(3)
O1S 0.077(6) 0.109(7) 0.208(18) 0.014(8) -0.011(8) 0.031(5)
O2S 0.106(6) 0.064(4) 0.105(8) 0.022(5) 0.032(6) 0.001(4)
C1S 0.143(12) 0.069(7) 0.064(8) 0.011(6) 0.024(8) -0.022(7)
P1 0.0548(10) 0.0571(10) 0.0646(16) 0.0102(14) -0.0135(13) 0.0036(8)
F1 0.073(4) 0.175(9) 0.120(8) 0.036(7) -0.044(5) 0.013(5)
F2 0.128(8) 0.198(11) 0.31(2) -0.168(13) -0.086(10) 0.091(8)
F3 0.071(4) 0.097(4) 0.101(6) 0.009(4) -0.025(4) 0.016(3)
F4 0.217(15) 0.112(7) 0.32(2) -0.090(11) -0.146(17) 0.038(8)
F5 0.098(6) 0.169(9) 0.169(12) 0.079(9) 0.026(7) 0.017(6)
F6 0.126(9) 0.38(3) 0.194(17) 0.200(19) -0.061(10) -0.110(12)
P2 0.0556(11) 0.0451(10) 0.0451(12) 0.0053(9) -0.0035(10) 0.0037(8)

loop_
_geom_bond_atom_site_label_1
_geom_bond_atom_site_label_2
_geom_bond_distance
_geom_bond_site_symmetry_2
_geom_bond_publ_flag
Ru1 N1 2.153(6) . ?
Ru1 C11 2.225(7) . ?
Ru1 C9 2.231(10) . ?
Ru1 C10 2.231(8) . ?
Ru1 C8 2.243(8) . ?
Ru1 C7 2.253(8) . ?
Ru1 C12 2.262(7) . ?
Ru1 S2 2.3175(16) . ?
Ru1 S1 2.327(2) . ?
S1 C6 1.819(8) . ?
S1 C1 1.828(10) . ?
S2 C4 1.804(9) . ?
S2 C5 1.845(9) . ?
N1 C2 1.487(12) . ?
N1 C3 1.501(11) . ?
C1 C2 1.536(13) . ?
C3 C4 1.506(15) . ?
C5 C6 1.483(12) . ?
C7 C12 1.398(11) . ?
C7 C8 1.454(12) . ?
C7 C13 1.519(11) . ?
C8 C9 1.384(13) . ?
C8 C14 1.535(12) . ?
C9 C10 1.453(13) . ?
C9 C15 1.525(13) . ?
C10 C11 1.396(12) . ?
C10 C16 1.524(11) . ?
C11 C12 1.448(11) . ?
C11 C17 1.506(12) . ?
C12 C18 1.510(10) . ?
N1S O1S 1.167(12) . ?
N1S O2S 1.199(12) . ?
N1S C1S 1.468(16) . ?
P1 F6 1.526(8) . ?
P1 F2 1.530(8) . ?
P1 F4 1.550(9) . ?
P1 F3 1.573(6) . ?
P1 F1 1.576(6) . ?
P1 F5 1.587(8) . ?
P2 F7 1.510(10) . ?
P2 F12 1.532(12) . ?
P2 F10A 1.538(13) . ?
P2 F7A 1.538(13) . ?
P2 F8 1.550(10) . ?
P2 F9A 1.560(12) . ?
P2 F12A 1.561(13) . ?
P2 F10 1.582(9) . ?
P2 F11 1.592(10) . ?
P2 F11A 1.599(13) . ?
P2 F9 1.613(9) . ?
P2 F8A 1.616(12) . ?
